data_2242708
loop_
_publ_author_name
'Salian, Akshatha R.'
'Foro, Sabine'
'Gowda, B. Thimme'

_publ_section_title
;
 Crystal structures and the Hirshfeld surface analysis of
 <i>(E)</i>-4-nitro-<i>N</i>'-(<i>o</i>-chloro, <i>o</i>- and
 <i>p</i>-methylbenzylidene)benzenesulfonohydrazides
;
_journal_coeditor_code SU5460
_journal_issue 12
_journal_name_full 'Acta Crystallographica Section E'
_journal_page_first 1710
_journal_page_last 1716
_journal_paper_doi 10.1107/S2056989018015207
_journal_volume 74
_journal_year 2018
_chemical_formula_iupac 'C14 H13 N3 O4 S'
_chemical_formula_moiety 'C14 H13 N3 O4 S'
_chemical_formula_sum 'C14 H13 N3 O4 S'
_chemical_formula_weight 319.33
_chemical_name_systematic
;
(<i>E</i>)-<i>N</i>'-(2-Methylbenzylidene)-4-nitrobenzenesulfonohydrazide
;
_space_group_crystal_system monoclinic
_space_group_IT_number 14
_space_group_name_Hall '-P 2ybc'
_space_group_name_H-M_alt 'P 1 21/c 1'
_symmetry_space_group_name_Hall '-P 2ybc'
_symmetry_space_group_name_H-M 'P 1 21/c 1'
_atom_sites_solution_hydrogens mixed
_atom_sites_solution_primary direct
_atom_sites_solution_secondary difmap
_audit_creation_method SHELXL-2014/6
_cell_angle_alpha 90
_cell_angle_beta 97.68(2)
_cell_angle_gamma 90
_cell_formula_units_Z 4
_cell_length_a 7.1900(10)
_cell_length_b 15.288(2)
_cell_length_c 13.596(2)
_cell_measurement_reflns_used 2833
_cell_measurement_temperature 293(2)
_cell_measurement_theta_max 27.81
_cell_measurement_theta_min 2.64
_cell_volume 1481.1(4)
_computing_cell_refinement
;
CrysAlis RED (Oxford Diffraction, 2009)
;
_computing_data_collection
;
CrysAlis CCD (Oxford Diffraction, 2009)
;
_computing_data_reduction
;
CrysAlis RED (Oxford Diffraction, 2009)
;
_computing_molecular_graphics
;
PLATON (Spek, 2009)
;
_computing_publication_material
;
SHELXL2014 (Sheldrick, 2015)
;
_computing_structure_refinement
;
SHELXL2014 (Sheldrick, 2015)
;
_computing_structure_solution
;
SHELXS2013 (Sheldrick, 2008)
;
_diffrn_ambient_temperature 293(2)
_diffrn_measured_fraction_theta_full 1.000
_diffrn_measured_fraction_theta_max 1.000
_diffrn_measurement_device_type
;
Oxford Diffraction Xcalibur single crystal X-ray diffractometer
with Sapphire CCD detector
;
_diffrn_measurement_method
;
Rotation method data acquisition using omega scans.
;
_diffrn_radiation_type MoK\a
_diffrn_radiation_wavelength 0.71073
_diffrn_reflns_av_R_equivalents 0.0203
_diffrn_reflns_av_unetI/netI 0.0156
_diffrn_reflns_limit_h_max 5
_diffrn_reflns_limit_h_min -8
_diffrn_reflns_limit_k_max 18
_diffrn_reflns_limit_k_min -18
_diffrn_reflns_limit_l_max 16
_diffrn_reflns_limit_l_min -11
_diffrn_reflns_number 9810
_diffrn_reflns_theta_full 25.242
_diffrn_reflns_theta_max 25.350
_diffrn_reflns_theta_min 2.665
_diffrn_source 'Enhance (Mo) X-ray Source'
_exptl_absorpt_coefficient_mu 0.240
_exptl_absorpt_correction_T_max 0.945
_exptl_absorpt_correction_T_min 0.889
_exptl_absorpt_correction_type multi-scan
_exptl_absorpt_process_details
;
(CrysAlis RED; Oxford Diffraction, 2009)
;
_exptl_crystal_colour yellow
_exptl_crystal_density_diffrn 1.432
_exptl_crystal_description rod
_exptl_crystal_F_000 664
_exptl_crystal_size_max 0.500
_exptl_crystal_size_mid 0.480
_exptl_crystal_size_min 0.240
_refine_diff_density_max 0.280
_refine_diff_density_min -0.318
_refine_ls_extinction_method none
_refine_ls_goodness_of_fit_ref 1.045
_refine_ls_hydrogen_treatment mixed
_refine_ls_matrix_type full
_refine_ls_number_parameters 203
_refine_ls_number_reflns 2719
_refine_ls_number_restraints 2
_refine_ls_restrained_S_all 1.046
_refine_ls_R_factor_all 0.0480
_refine_ls_R_factor_gt 0.0383
_refine_ls_shift/su_max 0.001
_refine_ls_shift/su_mean 0.000
_refine_ls_structure_factor_coef Fsqd
_refine_ls_weighting_details 'w=1/[\s^2^(Fo^2^)+(0.0372P)^2^+0.8005P] where P=(Fo^2^+2Fc^2^)/3'
_refine_ls_weighting_scheme calc
_refine_ls_wR_factor_gt 0.0911
_refine_ls_wR_factor_ref 0.0966
_reflns_number_gt 2271
_reflns_number_total 2719
_reflns_threshold_expression 'I > 2\s(I)'
_cod_data_source_file su5460sup1.cif
_cod_data_source_block II
_cod_database_code 2242708
_shelx_space_group_comment
;
The symmetry employed for this shelxl refinement is uniquely defined
by the following loop, which should always be used as a source of
symmetry information in preference to the above space-group names.
They are only intended as comments.
;
_shelx_estimated_absorpt_t_min 0.889
_shelx_estimated_absorpt_t_max 0.945
_shelxl_version_number 2014/6

loop_
_space_group_symop_operation_xyz
'x, y, z'
'-x, y+1/2, -z+1/2'
'-x, -y, -z'
'x, -y-1/2, z-1/2'

loop_
_atom_site_type_symbol
_atom_site_label
_atom_site_fract_x
_atom_site_fract_y
_atom_site_fract_z
_atom_site_U_iso_or_equiv
_atom_site_adp_type
_atom_site_calc_flag
_atom_site_occupancy
C C1 0.1811(3) 0.53913(12) 0.11782(14) 0.0392(4) Uani d 1
C C2 0.2549(3) 0.45557(13) 0.12179(16) 0.0472(5) Uani d 1
H H2 0.3779 0.4459 0.1104 0.057 Uiso calc 1
C C3 0.1428(3) 0.38663(13) 0.14295(16) 0.0515(5) Uani d 1
H H3 0.1894 0.3298 0.1470 0.062 Uiso calc 1
C C4 -0.0386(3) 0.40354(13) 0.15791(14) 0.0458(5) Uani d 1
C C5 -0.1143(3) 0.48574(14) 0.15301(16) 0.0506(5) Uani d 1
H H5 -0.2384 0.4948 0.1628 0.061 Uiso calc 1
C C6 -0.0019(3) 0.55474(13) 0.13323(16) 0.0475(5) Uani d 1
H H6 -0.0489 0.6115 0.1303 0.057 Uiso calc 1
C C7 0.5612(3) 0.62282(12) 0.35371(15) 0.0414(4) Uani d 1
H H7 0.5251 0.6771 0.3756 0.050 Uiso calc 1
C C8 0.6602(3) 0.56164(13) 0.42534(15) 0.0419(5) Uani d 1
C C9 0.7375(3) 0.58901(15) 0.52053(16) 0.0513(5) Uani d 1
C C10 0.8215(3) 0.52648(19) 0.58632(19) 0.0651(7) Uani d 1
H H10 0.8717 0.5436 0.6500 0.078 Uiso calc 1
C C11 0.8321(3) 0.4407(2) 0.5599(2) 0.0701(8) Uani d 1
H H11 0.8900 0.4004 0.6053 0.084 Uiso calc 1
C C12 0.7574(3) 0.41387(16) 0.4665(2) 0.0651(7) Uani d 1
H H12 0.7657 0.3555 0.4483 0.078 Uiso calc 1
C C13 0.6700(3) 0.47378(14) 0.39960(18) 0.0513(5) Uani d 1
H H13 0.6172 0.4553 0.3369 0.062 Uiso calc 1
C C14 0.7337(4) 0.68279(18) 0.5534(2) 0.0781(8) Uani d 1
H H14A 0.6070 0.7041 0.5427 0.117 Uiso calc 1
H H14B 0.8104 0.7174 0.5157 0.117 Uiso calc 1
H H14C 0.7813 0.6868 0.6226 0.117 Uiso calc 1
N N1 0.4195(2) 0.66562(10) 0.20225(12) 0.0431(4) Uani d 1
H H1N 0.347(3) 0.6988(13) 0.2284(16) 0.052 Uiso d 1
N N2 0.5234(2) 0.60339(10) 0.26201(12) 0.0413(4) Uani d 1
N N3 -0.1566(3) 0.32996(13) 0.18268(14) 0.0592(5) Uani d 1
O O1 0.2086(2) 0.69660(9) 0.05038(11) 0.0591(4) Uani d 1
O O2 0.4735(2) 0.59482(10) 0.04571(11) 0.0590(4) Uani d 1
O O3 -0.3229(3) 0.34312(13) 0.18613(15) 0.0833(6) Uani d 1
O O4 -0.0808(3) 0.25947(12) 0.19986(16) 0.0867(6) Uani d 1
S S1 0.32586(7) 0.62811(3) 0.09402(4) 0.04312(16) Uani d 1

loop_
_atom_site_aniso_label
_atom_site_aniso_U_11
_atom_site_aniso_U_22
_atom_site_aniso_U_33
_atom_site_aniso_U_12
_atom_site_aniso_U_13
_atom_site_aniso_U_23
C1 0.0478(11) 0.0349(10) 0.0357(10) -0.0027(8) 0.0079(8) 0.0008(8)
C2 0.0516(12) 0.0409(11) 0.0520(12) 0.0030(9) 0.0168(10) -0.0018(9)
C3 0.0726(14) 0.0318(10) 0.0524(13) -0.0001(10) 0.0170(11) -0.0017(9)
C4 0.0584(12) 0.0446(11) 0.0351(10) -0.0133(9) 0.0086(9) -0.0002(8)
C5 0.0455(11) 0.0544(13) 0.0526(13) -0.0045(9) 0.0095(9) 0.0029(10)
C6 0.0487(12) 0.0400(11) 0.0542(13) 0.0035(9) 0.0088(10) 0.0048(9)
C7 0.0414(10) 0.0371(10) 0.0472(11) 0.0000(8) 0.0116(8) -0.0037(9)
C8 0.0340(10) 0.0463(11) 0.0473(12) 0.0009(8) 0.0121(8) 0.0023(9)
C9 0.0409(11) 0.0646(14) 0.0494(13) -0.0001(10) 0.0097(9) 0.0019(11)
C10 0.0462(13) 0.096(2) 0.0527(14) 0.0022(13) 0.0074(10) 0.0156(14)
C11 0.0456(13) 0.085(2) 0.0818(19) 0.0105(12) 0.0173(13) 0.0388(16)
C12 0.0535(13) 0.0495(13) 0.097(2) 0.0086(11) 0.0280(13) 0.0170(13)
C13 0.0481(12) 0.0456(12) 0.0628(14) 0.0025(9) 0.0172(10) 0.0021(10)
C14 0.0869(19) 0.0817(19) 0.0621(17) -0.0032(15) -0.0039(14) -0.0177(14)
N1 0.0500(10) 0.0349(9) 0.0449(10) 0.0041(7) 0.0077(8) -0.0020(7)
N2 0.0413(9) 0.0383(9) 0.0457(10) 0.0024(7) 0.0103(7) -0.0003(7)
N3 0.0799(11) 0.0527(12) 0.0460(10) -0.0222(10) 0.0126(10) -0.0024(9)
O1 0.0738(10) 0.0416(8) 0.0592(10) -0.0047(7) -0.0012(8) 0.0139(7)
O2 0.0715(10) 0.0577(9) 0.0545(9) -0.0116(8) 0.0326(8) -0.0072(7)
O3 0.0790(10) 0.0840(13) 0.0928(14) -0.0339(10) 0.0331(11) -0.0027(11)
O4 0.1088(16) 0.0507(11) 0.1012(15) -0.0198(10) 0.0163(12) 0.0168(10)
S1 0.0545(3) 0.0361(3) 0.0402(3) -0.0054(2) 0.0117(2) 0.0023(2)

loop_
_atom_type_symbol
_atom_type_description
_atom_type_scat_dispersion_real
_atom_type_scat_dispersion_imag
_atom_type_scat_source
C C 0.0033 0.0016 'International Tables Vol C Tables 4.2.6.8 and 6.1.1.4'
H H 0.0000 0.0000 'International Tables Vol C Tables 4.2.6.8 and 6.1.1.4'
N N 0.0061 0.0033 'International Tables Vol C Tables 4.2.6.8 and 6.1.1.4'
O O 0.0106 0.0060 'International Tables Vol C Tables 4.2.6.8 and 6.1.1.4'
S S 0.1246 0.1234 'International Tables Vol C Tables 4.2.6.8 and 6.1.1.4'

loop_
_geom_angle_atom_site_label_1
_geom_angle_atom_site_label_2
_geom_angle_atom_site_label_3
_geom_angle
C6 C1 C2 121.50(18)
C6 C1 S1 119.39(15)
C2 C1 S1 119.10(15)
C3 C2 C1 118.86(19)
C3 C2 H2 120.6
C1 C2 H2 120.6
C4 C3 C2 118.70(19)
C4 C3 H3 120.6
C2 C3 H3 120.6
C5 C4 C3 123.12(19)
C5 C4 N3 118.3(2)
C3 C4 N3 118.5(2)
C4 C5 C6 118.25(19)
C4 C5 H5 120.9
C6 C5 H5 120.9
C5 C6 C1 119.56(19)
C5 C6 H6 120.2
C1 C6 H6 120.2
N2 C7 C8 121.51(18)
N2 C7 H7 119.2
C8 C7 H7 119.2
C13 C8 C9 119.5(2)
C13 C8 C7 119.03(19)
C9 C8 C7 121.37(19)
C10 C9 C8 118.2(2)
C10 C9 C14 119.2(2)
C8 C9 C14 122.5(2)
C11 C10 C9 121.8(2)
C11 C10 H10 119.1
C9 C10 H10 119.1
C10 C11 C12 120.1(2)
C10 C11 H11 120.0
C12 C11 H11 120.0
C11 C12 C13 119.8(2)
C11 C12 H12 120.1
C13 C12 H12 120.1
C12 C13 C8 120.5(2)
C12 C13 H13 119.7
C8 C13 H13 119.7
C9 C14 H14A 109.5
C9 C14 H14B 109.5
H14A C14 H14B 109.5
C9 C14 H14C 109.5
H14A C14 H14C 109.5
H14B C14 H14C 109.5
N2 N1 S1 114.00(12)
N2 N1 H1N 118.6(15)
S1 N1 H1N 112.8(15)
C7 N2 N1 115.88(16)
O4 N3 O3 123.7(2)
O4 N3 C4 117.6(2)
O3 N3 C4 118.7(2)
O2 S1 O1 120.69(10)
O2 S1 N1 107.39(9)
O1 S1 N1 105.46(9)
O2 S1 C1 107.72(9)
O1 S1 C1 108.17(9)
N1 S1 C1 106.63(9)

loop_
_geom_bond_atom_site_label_1
_geom_bond_atom_site_label_2
_geom_bond_distance
C1 C6 1.381(3)
C1 C2 1.381(3)
C1 S1 1.7687(19)
C2 C3 1.380(3)
C2 H2 0.9300
C3 C4 1.371(3)
C3 H3 0.9300
C4 C5 1.368(3)
C4 N3 1.475(3)
C5 C6 1.377(3)
C5 H5 0.9300
C6 H6 0.9300
C7 N2 1.275(2)
C7 C8 1.465(3)
C7 H7 0.9300
C8 C13 1.392(3)
C8 C9 1.402(3)
C9 C10 1.391(3)
C9 C14 1.503(3)
C10 C11 1.364(4)
C10 H10 0.9300
C11 C12 1.375(4)
C11 H11 0.9300
C12 C13 1.381(3)
C12 H12 0.9300
C13 H13 0.9300
C14 H14A 0.9600
C14 H14B 0.9600
C14 H14C 0.9600
N1 N2 1.400(2)
N1 S1 1.6380(17)
N1 H1N 0.839(15)
N3 O4 1.216(3)
N3 O3 1.220(3)
O1 S1 1.4233(15)
O2 S1 1.4157(15)

loop_
_geom_hbond_atom_site_label_D
_geom_hbond_atom_site_label_H
_geom_hbond_atom_site_label_A
_geom_hbond_site_symmetry_A
_geom_hbond_distance_DH
_geom_hbond_distance_HA
_geom_hbond_distance_DA
_geom_hbond_angle_DHA
N1 H1N O3 2 0.839(15) 2.511(18) 3.230(2) 144.3(19)
N1 H1N O4 2 0.839(15) 2.444(16) 3.260(3) 164(2)
C2 H2 O2 3_665 0.93 2.58 3.284(2) 133
C12 H12 O1 2_645 0.93 2.44 3.341(3) 164

loop_
_geom_torsion_atom_site_label_1
_geom_torsion_atom_site_label_2
_geom_torsion_atom_site_label_3
_geom_torsion_atom_site_label_4
_geom_torsion
C6 C1 C2 C3 -0.9(3)
S1 C1 C2 C3 178.33(16)
C1 C2 C3 C4 0.9(3)
C2 C3 C4 C5 -0.1(3)
C2 C3 C4 N3 -178.67(19)
C3 C4 C5 C6 -0.8(3)
N3 C4 C5 C6 177.81(19)
C4 C5 C6 C1 0.8(3)
C2 C1 C6 C5 0.0(3)
S1 C1 C6 C5 -179.19(16)
N2 C7 C8 C13 -17.0(3)
N2 C7 C8 C9 165.96(18)
C13 C8 C9 C10 -0.1(3)
C7 C8 C9 C10 176.89(18)
C13 C8 C9 C14 179.5(2)
C7 C8 C9 C14 -3.5(3)
C8 C9 C10 C11 0.9(3)
C14 C9 C10 C11 -178.7(2)
C9 C10 C11 C12 -0.5(4)
C10 C11 C12 C13 -0.6(3)
C11 C12 C13 C8 1.3(3)
C9 C8 C13 C12 -1.0(3)
C7 C8 C13 C12 -178.05(19)
C8 C7 N2 N1 176.70(15)
S1 N1 N2 C7 -164.16(14)
C5 C4 N3 O4 -170.4(2)
C3 C4 N3 O4 8.3(3)
C5 C4 N3 O3 8.7(3)
C3 C4 N3 O3 -172.7(2)
N2 N1 S1 O2 -57.23(15)
N2 N1 S1 O1 172.86(13)
N2 N1 S1 C1 58.01(15)
C6 C1 S1 O2 -158.52(16)
C2 C1 S1 O2 22.28(19)
C6 C1 S1 O1 -26.54(19)
C2 C1 S1 O1 154.26(16)
C6 C1 S1 N1 86.46(17)
C2 C1 S1 N1 -92.74(17)

_cod_database_fobs_code 2242708
